data_7037577
loop_
_publ_author_name
'Wang, Zhong-Xia'
'Liao, Wei-Qiang'
'Ye, Heng-Yun'
'Zhang, Yi'

_publ_section_title
;
 Sequential structural transitions with distinct dielectric responses in a
 layered perovskite organic-inorganic hybrid material: [C4H9N]2[PbBr4].
;
_journal_issue 47
_journal_name_full 'Dalton transactions (Cambridge, England : 2003)'
_journal_page_first 20406
_journal_page_last 20412
_journal_paper_doi 10.1039/c5dt03277f
_journal_volume 44
_journal_year 2015
_chemical_formula_moiety 'Br4 Pb, 2(C4 H12 N)'
_chemical_formula_sum 'C8 H24 Br4 N2 Pb'
_chemical_formula_weight 675.09
_space_group_crystal_system orthorhombic
_space_group_IT_number 64
_space_group_name_Hall '-C 2ac 2'
_space_group_name_H-M_alt 'C m c e'
_atom_sites_solution_hydrogens difmap
_audit_creation_method SHELXL-2014/7
_audit_update_record
;
2015-10-13 deposited with the CCDC.
2015-10-15 downloaded from the CCDC.
;
_cell_angle_alpha 90
_cell_angle_beta 90
_cell_angle_gamma 90
_cell_formula_units_Z 4
_cell_length_a 28.12(3)
_cell_length_b 8.312(8)
_cell_length_c 8.309(7)
_cell_measurement_reflns_used 1997
_cell_measurement_temperature 393(2)
_cell_measurement_theta_max 27.3277
_cell_measurement_theta_min 2.8477
_cell_volume 1942(3)
_computing_structure_refinement 'SHELXL-2014/7 (Sheldrick, 2014)'
_diffrn_ambient_temperature 393(2)
_diffrn_measured_fraction_theta_full 0.999
_diffrn_measured_fraction_theta_max 0.997
_diffrn_measurement_device_type 'Rigaku Mercury CCD'
_diffrn_measurement_method \w
_diffrn_radiation_type MoK\a
_diffrn_radiation_wavelength 0.71073
_diffrn_reflns_av_R_equivalents 0.1345
_diffrn_reflns_av_unetI/netI 0.0667
_diffrn_reflns_Laue_measured_fraction_full 0.999
_diffrn_reflns_Laue_measured_fraction_max 0.997
_diffrn_reflns_limit_h_max 36
_diffrn_reflns_limit_h_min -36
_diffrn_reflns_limit_k_max 10
_diffrn_reflns_limit_k_min -10
_diffrn_reflns_limit_l_max 10
_diffrn_reflns_limit_l_min -10
_diffrn_reflns_number 9718
_diffrn_reflns_point_group_measured_fraction_full 0.999
_diffrn_reflns_point_group_measured_fraction_max 0.997
_diffrn_reflns_theta_full 25.242
_diffrn_reflns_theta_max 27.473
_diffrn_reflns_theta_min 2.898
_diffrn_source 'fine-focus sealed tube'
_exptl_absorpt_coefficient_mu 16.899
_exptl_absorpt_correction_T_max 0.034
_exptl_absorpt_correction_T_min 0.024
_exptl_absorpt_correction_type multi-scan
_exptl_absorpt_process_details 'CrystalClear (Rigaku, 2005)'
_exptl_crystal_colour pale-yellow
_exptl_crystal_density_diffrn 2.309
_exptl_crystal_density_method 'not measured'
_exptl_crystal_description plate
_exptl_crystal_F_000 1232.0
_exptl_crystal_size_max 0.3
_exptl_crystal_size_mid 0.2
_exptl_crystal_size_min 0.2
_refine_diff_density_max 1.280
_refine_diff_density_min -0.913
_refine_diff_density_rms 0.207
_refine_ls_extinction_method none
_refine_ls_goodness_of_fit_ref 1.101
_refine_ls_hydrogen_treatment constr
_refine_ls_matrix_type full
_refine_ls_number_parameters 58
_refine_ls_number_reflns 1135
_refine_ls_number_restraints 31
_refine_ls_restrained_S_all 1.110
_refine_ls_R_factor_all 0.0862
_refine_ls_R_factor_gt 0.0588
_refine_ls_shift/su_max 0.000
_refine_ls_shift/su_mean 0.000
_refine_ls_structure_factor_coef Fsqd
_refine_ls_weighting_details 'w=1/[\s^2^(Fo^2^)+(0.0522P)^2^] where P=(Fo^2^+2Fc^2^)/3'
_refine_ls_weighting_scheme calc
_refine_ls_wR_factor_gt 0.1209
_refine_ls_wR_factor_ref 0.1354
_reflns_Friedel_coverage 0.000
_reflns_number_gt 838
_reflns_number_total 1135
_reflns_threshold_expression 'I > 2\s(I)'
_cod_data_source_file c5dt03277f2.cif
_cod_data_source_block 2
_cod_depositor_comments
;
The following automatic conversions were performed:

'_exptl_absorpt_correction_type' value 'Multi-scan' changed to
'multi-scan' according to
/usr/data/users/saulius/crontab/automatic-downloads/current/RSC/lib/dictionaries/cif_core.dic
dictionary named 'cif_core.dic' version 2.4.2 from 2011-04-26.

Automatic conversion script
Id: cif_fix_values 4268 2015-11-12 08:31:59Z antanas 
;
_cod_database_code 7037577
_shelx_shelxl_version_number 2014/7
_shelx_space_group_comment
;
The symmetry employed for this shelxl refinement is uniquely defined
by the following loop, which should always be used as a source of
symmetry information in preference to the above space-group names.
They are only intended as comments.
;

loop_
_space_group_symop_id
_space_group_symop_operation_xyz
1 'x, y, z'
2 '-x, -y+1/2, z+1/2'
3 '-x, y+1/2, -z+1/2'
4 'x, -y, -z'
5 'x+1/2, y+1/2, z'
6 '-x+1/2, -y+1, z+1/2'
7 '-x+1/2, y+1, -z+1/2'
8 'x+1/2, -y+1/2, -z'
9 '-x, -y, -z'
10 'x, y-1/2, -z-1/2'
11 'x, -y-1/2, z-1/2'
12 '-x, y, z'
13 '-x+1/2, -y+1/2, -z'
14 'x+1/2, y, -z-1/2'
15 'x+1/2, -y, z-1/2'
16 '-x+1/2, y+1/2, z'

loop_
_atom_site_label
_atom_site_type_symbol
_atom_site_fract_x
_atom_site_fract_y
_atom_site_fract_z
_atom_site_U_iso_or_equiv
_atom_site_adp_type
_atom_site_occupancy
_atom_site_site_symmetry_order
_atom_site_calc_flag
_atom_site_refinement_flags_posn
_atom_site_refinement_flags_adp
_atom_site_refinement_flags_occupancy
Pb1 Pb 0.5000 0.0000 0.5000 0.0624(3) Uani 1 4 d S T P
Br1 Br 0.5000 0.30964(16) 0.69033(16) 0.0837(6) Uani 1 2 d S T P
Br2 Br 0.39391(11) 0.0000 0.5000 0.1161(8) Uani 1 2 d S T P
C4 C 0.3782(10) 0.0000 1.0000 0.183(14) Uani 1 2 d DS TU P
H4A H 0.3802 0.0452 1.1061 0.219 Uiso 0.5 1 d R U P
H4B H 0.3910 -0.1067 1.0087 0.219 Uiso 0.5 1 d R U P
N1 N 0.4126(9) 0.080(3) 0.916(3) 0.128(8) Uani 0.5 1 d D U P
H1D H 0.4412 0.0723 0.9642 0.192 Uiso 0.5 1 d R U P
H1E H 0.4144 0.0383 0.8161 0.192 Uiso 0.5 1 d R U P
H1F H 0.4040 0.1841 0.9096 0.192 Uiso 0.5 1 d R U P
C3 C 0.3262(12) -0.022(5) 0.978(6) 0.224(15) Uani 0.5 1 d D U P
H3A H 0.3164 -0.1194 0.9253 0.269 Uiso 0.5 1 d R U P
C1 C 0.3121(15) 0.146(6) 0.926(9) 0.26(2) Uani 0.5 1 d D U P
H1A H 0.3221 0.1447 0.8151 0.387 Uiso 0.5 1 d R U P
H1B H 0.2783 0.1604 0.9308 0.387 Uiso 0.5 1 d R U P
H1C H 0.3277 0.2322 0.9812 0.387 Uiso 0.5 1 d R U P
C2 C 0.3098(15) -0.015(8) 1.150(7) 0.27(2) Uani 0.5 1 d D U P
H2A H 0.3156 -0.1068 1.2171 0.407 Uiso 0.5 1 d R U P
H2B H 0.3256 0.0775 1.1955 0.407 Uiso 0.5 1 d R U P
H2C H 0.2762 0.0057 1.1451 0.407 Uiso 0.5 1 d R U P

loop_
_atom_site_aniso_label
_atom_site_aniso_U_11
_atom_site_aniso_U_22
_atom_site_aniso_U_33
_atom_site_aniso_U_23
_atom_site_aniso_U_13
_atom_site_aniso_U_12
Pb1 0.1036(8) 0.0428(4) 0.0408(4) -0.0001(2) 0.000 0.000
Br1 0.1270(16) 0.0633(8) 0.0607(8) -0.0255(7) 0.000 0.000
Br2 0.100(2) 0.1251(19) 0.1234(19) -0.0001(10) 0.000 0.000
C4 0.17(3) 0.20(3) 0.19(3) -0.015(18) 0.000 0.000
N1 0.13(3) 0.14(2) 0.112(18) -0.030(16) -0.007(16) 0.020(18)
C3 0.18(3) 0.27(3) 0.22(3) 0.08(3) -0.02(3) 0.05(3)
C1 0.22(4) 0.26(4) 0.29(5) 0.07(4) -0.03(4) 0.05(3)
C2 0.21(4) 0.34(5) 0.26(5) 0.06(4) -0.01(4) 0.07(4)

loop_
_atom_type_symbol
_atom_type_description
_atom_type_scat_dispersion_real
_atom_type_scat_dispersion_imag
_atom_type_scat_source
C C 0.0033 0.0016 'International Tables Vol C Tables 4.2.6.8 and 6.1.1.4'
H H 0.0000 0.0000 'International Tables Vol C Tables 4.2.6.8 and 6.1.1.4'
N N 0.0061 0.0033 'International Tables Vol C Tables 4.2.6.8 and 6.1.1.4'
Br Br -0.2901 2.4595 'International Tables Vol C Tables 4.2.6.8 and 6.1.1.4'
Pb Pb -3.3944 10.1111 'International Tables Vol C Tables 4.2.6.8 and 6.1.1.4'

loop_
_geom_angle_atom_site_label_1
_geom_angle_atom_site_label_2
_geom_angle_atom_site_label_3
_geom_angle
_geom_angle_site_symmetry_1
_geom_angle_site_symmetry_3
Br2 Pb1 Br2 180.0 9_656 .
Br2 Pb1 Br1 90.0 9_656 2_654
Br2 Pb1 Br1 90.0 . 2_654
Br2 Pb1 Br1 90.0 9_656 10_557
Br2 Pb1 Br1 90.0 . 10_557
Br1 Pb1 Br1 180.0 2_654 10_557
Br2 Pb1 Br1 90.0 9_656 .
Br2 Pb1 Br1 90.0 . .
Br1 Pb1 Br1 89.97(7) 2_654 .
Br1 Pb1 Br1 90.03(7) 10_557 .
Br2 Pb1 Br1 90.0 9_656 9_656
Br2 Pb1 Br1 90.0 . 9_656
Br1 Pb1 Br1 90.03(7) 2_654 9_656
Br1 Pb1 Br1 89.97(7) 10_557 9_656
Br1 Pb1 Br1 180.0 . 9_656
Pb1 Br1 Pb1 153.16(6) 2_655 .
N1 C4 N1 90(3) 4_557 .
N1 C4 C3 134(2) 4_557 4_557
N1 C4 C3 134(2) . 4_557
N1 C4 C3 134(2) 4_557 .
N1 C4 C3 134(2) . .
C3 C4 C3 20(4) 4_557 .
C3 C3 C2 116(8) 4_557 4_557
C3 C3 C1 97(10) 4_557 4_557
C2 C3 C1 127(4) 4_557 4_557
C3 C3 C4 80.0(18) 4_557 .
C2 C3 C4 117(5) 4_557 .
C1 C3 C4 108(3) 4_557 .
C3 C3 C2 46(7) 4_557 .
C2 C3 C2 136(6) 4_557 .
C1 C3 C2 52(4) 4_557 .
C4 C3 C2 100.4(17) . .
C3 C3 C1 63(8) 4_557 .
C2 C3 C1 54(4) 4_557 .
C1 C3 C1 142(4) 4_557 .
C4 C3 C1 100.2(17) . .
C2 C3 C1 99.0(17) . .
C2 C1 C3 70(3) 4_557 4_557
C2 C1 C3 50(3) 4_557 .
C3 C1 C3 20(4) 4_557 .
C3 C2 C1 76(5) 4_557 4_557
C3 C2 C3 18(4) 4_557 .
C1 C2 C3 58(4) 4_557 .

loop_
_geom_bond_atom_site_label_1
_geom_bond_atom_site_label_2
_geom_bond_distance
_geom_bond_site_symmetry_2
Pb1 Br2 2.983(4) 9_656
Pb1 Br2 2.983(4) .
Pb1 Br1 3.021(2) 2_654
Pb1 Br1 3.021(2) 10_557
Pb1 Br1 3.021(3) .
Pb1 Br1 3.021(3) 9_656
Br1 Pb1 3.021(2) 2_655
C4 N1 1.366(16) 4_557
C4 N1 1.366(16) .
C4 C3 1.49(2) 4_557
C4 C3 1.49(2) .
C3 C3 0.52(9) 4_557
C3 C2 1.20(8) 4_557
C3 C1 1.36(7) 4_557
C3 C2 1.50(2) .
C3 C1 1.51(2) .
C1 C2 1.26(8) 4_557
C1 C3 1.36(6) 4_557
C2 C3 1.20(8) 4_557
C2 C1 1.26(8) 4_557

loop_
_geom_hbond_atom_site_label_D
_geom_hbond_atom_site_label_H
_geom_hbond_atom_site_label_A
_geom_hbond_distance_DH
_geom_hbond_distance_HA
_geom_hbond_distance_DA
_geom_hbond_angle_DHA
_geom_hbond_site_symmetry_A
N1 H1F Br2 0.90 2.75 3.60(2) 158.7 10_567
N1 H1E Br2 0.90 2.71 3.56(2) 157.9 .
N1 H1D Br1 0.90 3.03 3.44(3) 110.5 10_557
N1 H1D Br1 0.90 2.69 3.48(3) 146.6 2_655

loop_
_geom_torsion_atom_site_label_1
_geom_torsion_atom_site_label_2
_geom_torsion_atom_site_label_3
_geom_torsion_atom_site_label_4
_geom_torsion
_geom_torsion_site_symmetry_1
_geom_torsion_site_symmetry_4
N1 C4 C3 C3 99(9) 4_557 4_557
N1 C4 C3 C3 -101(10) . 4_557
N1 C4 C3 C2 -147(4) 4_557 4_557
N1 C4 C3 C2 14(7) . 4_557
C3 C4 C3 C2 114(10) 4_557 4_557
N1 C4 C3 C1 5(6) 4_557 4_557
N1 C4 C3 C1 165(4) . 4_557
C3 C4 C3 C1 -94(11) 4_557 4_557
N1 C4 C3 C2 58(4) 4_557 .
N1 C4 C3 C2 -142(3) . .
C3 C4 C3 C2 -41(8) 4_557 .
N1 C4 C3 C1 159(3) 4_557 .
N1 C4 C3 C1 -41(4) . .
C3 C4 C3 C1 60(8) 4_557 .
C3 C3 C1 C2 -171(7) 4_557 4_557
C1 C3 C1 C2 -106(4) 4_557 4_557
C4 C3 C1 C2 116(6) . 4_557
C2 C3 C1 C2 -142(7) . 4_557
C2 C3 C1 C3 171(7) 4_557 4_557
C1 C3 C1 C3 65(9) 4_557 4_557
C4 C3 C1 C3 -73(3) . 4_557
C2 C3 C1 C3 29(3) . 4_557
C2 C3 C2 C3 -83(9) 4_557 4_557
C1 C3 C2 C3 170(9) 4_557 4_557
C4 C3 C2 C3 65(6) . 4_557
C1 C3 C2 C3 -37(6) . 4_557
C3 C3 C2 C1 -170(9) 4_557 4_557
C2 C3 C2 C1 107(5) 4_557 4_557
C4 C3 C2 C1 -105(4) . 4_557
C1 C3 C2 C1 153(5) . 4_557
